data_7220503
loop_
_publ_author_name
'Ji, Shuai'
'Qiao, Xue'
'Li, Zi-wei'
'Wang, Yong-rui'
'Yu, Si-wang'
'Liang, Wen-fei'
'Lin, Xiong-hao'
'Ye, Min'

_publ_section_title
;
 Enantiomeric 3-arylcoumarins and 2-arylcoumarones from the roots of
 Glycyrrhiza uralensis as protein tyrosine phosphatase 1B (PTP1B)
 inhibitors
;
_journal_issue 56
_journal_name_full 'RSC Adv.'
_journal_page_first 45258
_journal_paper_doi 10.1039/C5RA06452J
_journal_volume 5
_journal_year 2015
_chemical_compound_source 'Glycyrrhiza uralensis'
_chemical_formula_moiety 'C21 H20 O6'
_chemical_formula_sum 'C21 H20 O6'
_chemical_formula_weight 368.37
_chemical_name_systematic 'Glycyfuranocoumarin A'
_space_group_crystal_system orthorhombic
_space_group_IT_number 19
_space_group_name_Hall 'P 2ac 2ab'
_space_group_name_H-M_alt 'P 21 21 21'
_symmetry_space_group_name_Hall 'P 2ac 2ab'
_symmetry_space_group_name_H-M 'P 21 21 21'
_atom_sites_solution_hydrogens geom
_atom_sites_solution_primary iterative
_audit_creation_date 2015-01-30
_audit_creation_method
;
Olex2 1.2
(compiled 2014.11.28 svn.r3106 for OlexSys, GUI svn.r4959)
;
_audit_update_record
;
2015-04-09 deposited with the CCDC.
2015-05-12 downloaded from the CCDC.
;
_cell_angle_alpha 90
_cell_angle_beta 90
_cell_angle_gamma 90
_cell_formula_units_Z 4
_cell_length_a 9.33933(18)
_cell_length_b 19.7504(4)
_cell_length_c 9.61969(17)
_cell_measurement_reflns_used 13045
_cell_measurement_temperature 180.01(10)
_cell_measurement_theta_max 73.8230
_cell_measurement_theta_min 4.4440
_cell_volume 1774.40(6)
_computing_cell_refinement
;
CrysAlisPro, Agilent Technologies,
Version 1.171.36.32 (release 02-08-2013 CrysAlis171 .NET)
(compiled Aug  2 2013,16:46:58)
;
_computing_data_collection
;
CrysAlisPro, Agilent Technologies,
Version 1.171.36.32 (release 02-08-2013 CrysAlis171 .NET)
(compiled Aug  2 2013,16:46:58)
;
_computing_data_reduction
;
CrysAlisPro, Agilent Technologies,
Version 1.171.36.32 (release 02-08-2013 CrysAlis171 .NET)
(compiled Aug  2 2013,16:46:58)
;
_computing_molecular_graphics 'Olex2 (Dolomanov et al., 2009)'
_computing_publication_material 'Olex2 (Dolomanov et al., 2009)'
_computing_structure_refinement 'ShelXL (Sheldrick, 2008)'
_computing_structure_solution
;
Superflip (Palatinus & Chapuis, 2007;Palatinus & van der Lee, 2008;
Palatinus et al., 2012)
;
_diffrn_ambient_temperature 180.01(10)
_diffrn_detector_area_resol_mean 10.3914
_diffrn_measured_fraction_theta_full 1.000
_diffrn_measured_fraction_theta_max 1.000
_diffrn_measurement_details
;
  1 omega -120.00  -37.00   1.0000    6.0000
omega____ theta____ kappa____ phi______ frames
    -      -40.6056  -19.0000 -150.0000 83

  2 omega  -34.00    5.00   1.0000    6.0000
omega____ theta____ kappa____ phi______ frames
    -      -40.6056  -19.0000 -150.0000 39

  3 omega    7.00   53.00   1.0000    6.0000
omega____ theta____ kappa____ phi______ frames
    -       40.6056  -99.0000   90.0000 46

  4 omega   65.00   98.00   1.0000    2.0900
omega____ theta____ kappa____ phi______ frames
    -      107.3775  -45.0000 -120.0000 33

  5 omega  117.00  172.00   1.0000    2.0900
omega____ theta____ kappa____ phi______ frames
    -      107.3775   45.0000   30.0000 55

  6 omega   33.00   84.00   1.0000    2.0900
omega____ theta____ kappa____ phi______ frames
    -      107.3775  -30.0000  -60.0000 51

  7 omega   40.00  135.00   1.0000    2.0900
omega____ theta____ kappa____ phi______ frames
    -      107.3775  -77.0000  120.0000 95

  8 omega   37.00   87.00   1.0000    2.0900
omega____ theta____ kappa____ phi______ frames
    -      107.3775  -30.0000   30.0000 50

  9 omega -115.00  -11.00   1.0000    6.0000
omega____ theta____ kappa____ phi______ frames
    -      -40.6056  -57.0000  120.0000 104

 10 omega -115.00  -11.00   1.0000    6.0000
omega____ theta____ kappa____ phi______ frames
    -      -40.6056  -57.0000    0.0000 104

 11 omega   80.00  178.00   1.0000    2.0900
omega____ theta____ kappa____ phi______ frames
    -      107.3775   45.0000  -30.0000 98

 12 omega   77.00  178.00   1.0000    2.0900
omega____ theta____ kappa____ phi______ frames
    -      107.3775   30.0000 -150.0000 101

 13 omega   77.00  178.00   1.0000    2.0900
omega____ theta____ kappa____ phi______ frames
    -      107.3775   30.0000  120.0000 101

 14 omega   23.00  109.00   1.0000    2.0900
omega____ theta____ kappa____ phi______ frames
    -      107.3775  -94.0000  -60.0000 86

 15 omega   55.00  129.00   1.0000    6.0000
omega____ theta____ kappa____ phi______ frames
    -       40.6056 -178.0000   30.0000 74

 16 omega   57.00  131.00   1.0000    6.0000
omega____ theta____ kappa____ phi______ frames
    -       40.6056  178.0000  -90.0000 74

 17 omega   77.00  178.00   1.0000    2.0900
omega____ theta____ kappa____ phi______ frames
    -      107.3775   61.0000  -90.0000 101

 18 omega   77.00  178.00   1.0000    2.0900
omega____ theta____ kappa____ phi______ frames
    -      107.3775   61.0000   30.0000 101

 19 omega   80.00  178.00   1.0000    2.0900
omega____ theta____ kappa____ phi______ frames
    -      107.3775   45.0000  150.0000 98

 20 omega   23.00  109.00   1.0000    2.0900
omega____ theta____ kappa____ phi______ frames
    -      107.3775  -94.0000   60.0000 86

 21 omega -119.00   -7.00   1.0000    6.0000
omega____ theta____ kappa____ phi______ frames
    -      -40.6056  -77.0000 -120.0000 112

 22 omega -119.00   -7.00   1.0000    6.0000
omega____ theta____ kappa____ phi______ frames
    -      -40.6056  -77.0000   60.0000 112

 23 omega   74.00  178.00   1.0000    2.0900
omega____ theta____ kappa____ phi______ frames
    -      107.3775   77.0000  -30.0000 104

 24 omega   77.00  178.00   1.0000    2.0900
omega____ theta____ kappa____ phi______ frames
    -      107.3775   61.0000   60.0000 101

 25 omega   77.00  178.00   1.0000    2.0900
omega____ theta____ kappa____ phi______ frames
    -      107.3775   61.0000  -60.0000 101

 26 omega   74.00  178.00   1.0000    2.0900
omega____ theta____ kappa____ phi______ frames
    -      107.3775   77.0000 -150.0000 104

 27 omega  -50.00   35.00   1.0000    6.0000
omega____ theta____ kappa____ phi______ frames
    -      -40.6056   38.0000   30.0000 85

 28 omega -119.00   -7.00   1.0000    6.0000
omega____ theta____ kappa____ phi______ frames
    -      -40.6056  -77.0000  -30.0000 112

 29 omega   23.00  109.00   1.0000    2.0900
omega____ theta____ kappa____ phi______ frames
    -      107.3775  -94.0000 -120.0000 86

 30 omega   77.00  178.00   1.0000    2.0900
omega____ theta____ kappa____ phi______ frames
    -      107.3775   61.0000  150.0000 101

 31 omega   74.00  167.00   1.0000    2.0900
omega____ theta____ kappa____ phi______ frames
    -      107.3775   77.0000 -180.0000 93

 32 omega   74.00  178.00   1.0000    2.0900
omega____ theta____ kappa____ phi______ frames
    -      107.3775   77.0000   90.0000 104
;
_diffrn_measurement_device_type 'SuperNova, Dual, Cu at zero, Atlas'
_diffrn_measurement_method '\w scans'
_diffrn_orient_matrix_UB_11 -0.0503187000
_diffrn_orient_matrix_UB_12 0.0491283000
_diffrn_orient_matrix_UB_13 0.1145403000
_diffrn_orient_matrix_UB_21 -0.1072844000
_diffrn_orient_matrix_UB_22 -0.0534591000
_diffrn_orient_matrix_UB_23 0.0521085000
_diffrn_orient_matrix_UB_31 0.1148472000
_diffrn_orient_matrix_UB_32 -0.0284219000
_diffrn_orient_matrix_UB_33 0.0990588000
_diffrn_radiation_monochromator mirror
_diffrn_radiation_type CuK\a
_diffrn_radiation_wavelength 1.54184
_diffrn_reflns_av_R_equivalents 0.0456
_diffrn_reflns_av_unetI/netI 0.0189
_diffrn_reflns_laue_measured_fraction_full 1.000
_diffrn_reflns_laue_measured_fraction_max 1.000
_diffrn_reflns_limit_h_max 11
_diffrn_reflns_limit_h_min -11
_diffrn_reflns_limit_k_max 24
_diffrn_reflns_limit_k_min -24
_diffrn_reflns_limit_l_max 11
_diffrn_reflns_limit_l_min -11
_diffrn_reflns_number 29236
_diffrn_reflns_point_group_measured_fraction_full 1.000
_diffrn_reflns_point_group_measured_fraction_max 0.997
_diffrn_reflns_theta_full 67.684
_diffrn_reflns_theta_max 73.758
_diffrn_reflns_theta_min 4.477
_diffrn_source 'SuperNova (Cu) X-ray Source'
_exptl_absorpt_coefficient_mu 0.840
_exptl_absorpt_correction_T_max 1.00000
_exptl_absorpt_correction_T_min 0.64804
_exptl_absorpt_correction_type multi-scan
_exptl_absorpt_process_details
;
CrysAlisPro, Agilent Technologies,
Version 1.171.36.32 (release 02-08-2013 CrysAlis171 .NET)
(compiled Aug  2 2013,16:46:58)
Empirical absorption correction using spherical harmonics,
 implemented in SCALE3 ABSPACK scaling algorithm.
;
_exptl_crystal_colour 'pale yellow'
_exptl_crystal_density_diffrn 1.379
_exptl_crystal_description lamellar
_exptl_crystal_F_000 776
_exptl_crystal_recrystallization_method 'Re-crystallisation from solvent: methanol/water'
_exptl_crystal_size_max 0.2
_exptl_crystal_size_mid 0.1
_exptl_crystal_size_min 0.1
_refine_diff_density_max 0.165
_refine_diff_density_min -0.128
_refine_diff_density_rms 0.033
_refine_ls_abs_structure_details
;
 Flack x determined using 1382 quotients [(I+)-(I-)]/[(I+)+(I-)]
 (Parsons, Flack and Wagner, Acta Cryst. B69 (2013) 249-259).
;
_refine_ls_abs_structure_Flack 0.09(6)
_refine_ls_extinction_coef 0.0036(5)
_refine_ls_extinction_expression Fc^*^=kFc[1+0.001xFc^2^\l^3^/sin(2\q)]^-1/4^
_refine_ls_extinction_method SHELXL
_refine_ls_goodness_of_fit_ref 1.026
_refine_ls_hydrogen_treatment constr
_refine_ls_matrix_type full
_refine_ls_number_parameters 280
_refine_ls_number_reflns 3570
_refine_ls_number_restraints 0
_refine_ls_restrained_S_all 1.026
_refine_ls_R_factor_all 0.0313
_refine_ls_R_factor_gt 0.0289
_refine_ls_shift/su_max 0.000
_refine_ls_shift/su_mean 0.000
_refine_ls_structure_factor_coef Fsqd
_refine_ls_weighting_details 'w=1/[\s^2^(Fo^2^)+(0.0449P)^2^+0.2077P] where P=(Fo^2^+2Fc^2^)/3'
_refine_ls_weighting_scheme calc
_refine_ls_wR_factor_gt 0.0745
_refine_ls_wR_factor_ref 0.0763
_reflns_Friedel_coverage 0.733
_reflns_friedel_fraction_full 1.000
_reflns_friedel_fraction_max 0.992
_reflns_number_gt 3367
_reflns_number_total 3570
_reflns_threshold_expression 'I > 2\s(I)'
_cod_data_source_file c5ra06452j2.cif
_cod_data_source_block exp_3566
_cod_database_code 7220503
_shelxl_version_number 2014-3
_chemical_oxdiff_formula C21H20O6
_shelx_space_group_comment
;
The symmetry employed for this shelxl refinement is uniquely defined
by the following loop, which should always be used as a source of
symmetry information in preference to the above space-group names.
They are only intended as comments.
;
_shelx_estimated_absorpt_t_max 0.921
_shelx_estimated_absorpt_t_min 0.850
_reflns_odcompleteness_completeness 99.95
_reflns_odcompleteness_iscentric 1
_reflns_odcompleteness_theta 66.49
_olex2_refinement_description
;
1. Fixed Uiso
 At 1.2 times of:
  All C(H) groups
 At 1.5 times of:
  All C(H,H,H) groups, All C(H,H,H,H,H,H) groups, All O(H) groups
2. Others
 Sof(H21D)=Sof(H21E)=Sof(H21F)=Sof(C7A)=Sof(H7A)=Sof(C19A)=Sof(H19D)=Sof(H19E)=
 Sof(H19F)=Sof(C20A)=Sof(H20D)=Sof(H20E)=Sof(H20F)=1-FVAR(1)
 Sof(C7)=Sof(H7)=Sof(C19)=Sof(H19A)=Sof(H19B)=Sof(H19C)=Sof(C20)=Sof(H20A)=
 Sof(H20B)=Sof(H20C)=Sof(H21A)=Sof(H21B)=Sof(H21C)=FVAR(1)
3.a Ternary CH refined with riding coordinates:
 C7(H7), C7A(H7A)
3.b Me refined with riding coordinates:
 C21(H21A,H21B,H21C), C21(H21D,H21E,H21F)
3.c Aromatic/amide H refined with riding coordinates:
 C2(H2), C5(H5), C14(H14), C16(H16), C17(H17)
3.d Idealised Me refined as rotating group:
 C18(H18A,H18B,H18C), C19(H19A,H19B,H19C), C20(H20A,H20B,H20C), C19A(H19D,H19E,
 H19F), C20A(H20D,H20E,H20F)
3.e Idealised tetrahedral OH refined as rotating group:
 O5(H5A), O6(H6)
;
_olex2_submission_special_instructions 'No special instructions were received'

loop_
_space_group_symop_operation_xyz
'x, y, z'
'-x+1/2, -y, z+1/2'
'x+1/2, -y+1/2, -z'
'-x, y+1/2, -z+1/2'

loop_
_atom_site_label
_atom_site_type_symbol
_atom_site_fract_x
_atom_site_fract_y
_atom_site_fract_z
_atom_site_U_iso_or_equiv
_atom_site_adp_type
_atom_site_occupancy
_atom_site_site_symmetry_order
_atom_site_calc_flag
_atom_site_refinement_flags_posn
_atom_site_refinement_flags_occupancy
_atom_site_disorder_assembly
_atom_site_disorder_group
C1 C 0.8816(2) 0.62879(9) 0.36509(18) 0.0293(4) Uani 1 1 d . . . .
C2 C 0.9134(2) 0.69544(9) 0.37732(19) 0.0297(4) Uani 1 1 d . . . .
H2 H 1.0042 0.7082 0.4133 0.036 Uiso 1 1 calc R . . .
C3 C 0.8146(2) 0.74701(9) 0.33788(18) 0.0284(4) Uani 1 1 d . . . .
C4 C 0.8465(2) 0.81724(9) 0.34707(19) 0.0310(4) Uani 1 1 d . . . .
C5 C 0.7479(2) 0.86530(9) 0.3061(2) 0.0318(4) Uani 1 1 d . . . .
H5 H 0.7672 0.9124 0.3143 0.038 Uiso 1 1 calc R . . .
C6 C 0.6194(2) 0.84179(9) 0.2525(2) 0.0313(4) Uani 1 1 d . . . .
C7 C 0.3879(3) 0.84520(15) 0.1910(4) 0.0332(10) Uani 0.651(8) 1 d . P A 1
H7 H 0.3372 0.8490 0.2822 0.040 Uiso 0.651(8) 1 calc R P A 1
C8 C 0.4352(2) 0.76940(9) 0.1711(2) 0.0321(4) Uani 1 1 d . . . .
C9 C 0.5809(2) 0.77441(10) 0.2411(2) 0.0311(4) Uani 1 1 d . . . .
C10 C 0.6811(2) 0.72768(9) 0.28583(19) 0.0282(4) Uani 1 1 d . . . .
C11 C 0.7433(2) 0.60919(9) 0.30926(18) 0.0303(4) Uani 1 1 d . . . .
C12 C 0.9865(2) 0.57489(9) 0.40091(19) 0.0299(4) Uani 1 1 d . . . .
C13 C 0.95901(19) 0.52755(9) 0.50570(19) 0.0288(4) Uani 1 1 d . . . .
C14 C 1.0594(2) 0.47835(10) 0.5397(2) 0.0326(4) Uani 1 1 d . . . .
H14 H 1.0385 0.4457 0.6093 0.039 Uiso 1 1 calc R . . .
C15 C 1.1898(2) 0.47714(10) 0.47178(19) 0.0328(4) Uani 1 1 d . . . .
C16 C 1.2207(2) 0.52371(10) 0.3682(2) 0.0360(4) Uani 1 1 d . . . .
H16 H 1.3102 0.5226 0.3213 0.043 Uiso 1 1 calc R . . .
C17 C 1.1183(2) 0.57209(10) 0.3340(2) 0.0335(4) Uani 1 1 d . . . .
H17 H 1.1390 0.6041 0.2630 0.040 Uiso 1 1 calc R . . .
C18 C 1.0201(2) 0.90203(10) 0.3955(3) 0.0447(5) Uani 1 1 d . . . .
H18A H 1.0107 0.9203 0.3013 0.067 Uiso 1 1 calc GR . . .
H18B H 1.1197 0.9062 0.4263 0.067 Uiso 1 1 calc GR . . .
H18C H 0.9578 0.9274 0.4588 0.067 Uiso 1 1 calc GR . . .
C19 C 0.4552(5) 0.7467(3) 0.0269(4) 0.0416(10) Uani 0.651(8) 1 d . P A 1
H19A H 0.3625 0.7459 -0.0207 0.062 Uiso 0.651(8) 1 calc GR P A 1
H19B H 0.4966 0.7011 0.0266 0.062 Uiso 0.651(8) 1 calc GR P A 1
H19C H 0.5199 0.7779 -0.0214 0.062 Uiso 0.651(8) 1 calc GR P A 1
C20 C 0.3299(6) 0.7239(3) 0.2518(6) 0.0389(11) Uani 0.651(8) 1 d . P A 1
H20A H 0.3287 0.7375 0.3498 0.058 Uiso 0.651(8) 1 calc GR P A 1
H20B H 0.3604 0.6766 0.2443 0.058 Uiso 0.651(8) 1 calc GR P A 1
H20C H 0.2336 0.7289 0.2125 0.058 Uiso 0.651(8) 1 calc GR P A 1
C21 C 0.2938(3) 0.87566(12) 0.0806(3) 0.0588(7) Uani 1 1 d . . . .
H21A H 0.2048 0.8496 0.0737 0.088 Uiso 0.651(8) 1 calc R P A 1
H21B H 0.2716 0.9227 0.1050 0.088 Uiso 0.651(8) 1 calc R P A 1
H21C H 0.3438 0.8745 -0.0090 0.088 Uiso 0.651(8) 1 calc R P A 1
H21D H 0.2317 0.8495 0.0185 0.088 Uiso 0.349(8) 1 calc R P A 2
H21E H 0.2464 0.8815 0.1706 0.088 Uiso 0.349(8) 1 calc R P A 2
H21F H 0.3127 0.9201 0.0394 0.088 Uiso 0.349(8) 1 calc R P A 2
C7A C 0.4221(7) 0.8415(3) 0.0992(8) 0.0347(19) Uani 0.349(8) 1 d . P A 2
H7A H 0.4712 0.8389 0.0070 0.042 Uiso 0.349(8) 1 calc R P A 2
C19A C 0.4219(11) 0.7164(4) 0.0407(9) 0.045(2) Uani 0.349(8) 1 d . P A 2
H19D H 0.3338 0.7257 -0.0112 0.067 Uiso 0.349(8) 1 calc GR P A 2
H19E H 0.4193 0.6699 0.0763 0.067 Uiso 0.349(8) 1 calc GR P A 2
H19F H 0.5046 0.7219 -0.0209 0.067 Uiso 0.349(8) 1 calc GR P A 2
C20A C 0.3196(11) 0.7543(6) 0.2697(11) 0.046(2) Uani 0.349(8) 1 d . P A 2
H20D H 0.3113 0.7913 0.3370 0.069 Uiso 0.349(8) 1 calc GR P A 2
H20E H 0.3412 0.7120 0.3188 0.069 Uiso 0.349(8) 1 calc GR P A 2
H20F H 0.2291 0.7494 0.2191 0.069 Uiso 0.349(8) 1 calc GR P A 2
O1 O 0.51901(14) 0.88471(7) 0.19903(16) 0.0360(3) Uani 1 1 d . . . .
O2 O 0.64845(14) 0.65980(6) 0.27372(14) 0.0318(3) Uani 1 1 d . . . .
O3 O 0.70180(17) 0.55172(6) 0.28959(15) 0.0401(3) Uani 1 1 d . . . .
O4 O 0.97897(15) 0.83191(7) 0.39578(16) 0.0397(3) Uani 1 1 d . . . .
O5 O 0.83178(14) 0.53255(7) 0.57244(14) 0.0351(3) Uani 1 1 d . . . .
H5A H 0.8283 0.5038 0.6367 0.053 Uiso 1 1 calc GR . . .
O6 O 1.28555(16) 0.42834(8) 0.51183(16) 0.0441(4) Uani 1 1 d . . . .
H6 H 1.3574 0.4294 0.4593 0.066 Uiso 1 1 calc GR . . .

loop_
_atom_site_aniso_label
_atom_site_aniso_U_11
_atom_site_aniso_U_22
_atom_site_aniso_U_33
_atom_site_aniso_U_23
_atom_site_aniso_U_13
_atom_site_aniso_U_12
C1 0.0315(10) 0.0314(9) 0.0250(8) 0.0006(7) -0.0002(7) 0.0017(7)
C2 0.0288(10) 0.0324(9) 0.0279(9) 0.0010(7) -0.0013(7) -0.0009(7)
C3 0.0286(9) 0.0291(8) 0.0275(8) 0.0008(7) -0.0014(7) 0.0010(7)
C4 0.0298(10) 0.0318(9) 0.0314(9) -0.0009(7) -0.0021(8) -0.0041(7)
C5 0.0300(10) 0.0274(8) 0.0379(10) -0.0003(7) -0.0020(8) -0.0028(7)
C6 0.0270(9) 0.0306(9) 0.0362(10) 0.0010(8) 0.0004(7) 0.0015(7)
C7 0.0255(15) 0.0335(15) 0.041(2) -0.0018(13) -0.0033(13) -0.0010(12)
C8 0.0269(10) 0.0318(9) 0.0375(10) 0.0022(8) -0.0026(8) -0.0003(8)
C9 0.0246(9) 0.0298(9) 0.0389(10) 0.0022(7) -0.0008(8) -0.0020(7)
C10 0.0303(9) 0.0254(8) 0.0290(9) 0.0006(7) 0.0009(7) -0.0019(7)
C11 0.0346(10) 0.0302(9) 0.0261(9) -0.0002(7) -0.0022(8) 0.0006(7)
C12 0.0329(10) 0.0295(8) 0.0275(8) -0.0014(7) -0.0006(7) 0.0010(7)
C13 0.0276(9) 0.0313(9) 0.0275(8) -0.0024(7) -0.0005(7) 0.0003(7)
C14 0.0351(10) 0.0328(9) 0.0300(9) 0.0012(7) -0.0012(8) 0.0022(8)
C15 0.0315(10) 0.0360(9) 0.0310(9) -0.0039(7) -0.0036(7) 0.0073(8)
C16 0.0323(10) 0.0414(10) 0.0343(9) -0.0048(8) 0.0053(8) 0.0019(8)
C17 0.0364(10) 0.0333(9) 0.0308(9) 0.0010(8) 0.0025(8) -0.0020(8)
C18 0.0382(12) 0.0364(10) 0.0595(14) -0.0037(10) -0.0079(10) -0.0113(9)
C19 0.038(2) 0.053(3) 0.034(2) -0.010(2) -0.0082(16) 0.008(2)
C20 0.027(2) 0.041(2) 0.048(2) 0.003(2) -0.0037(16) -0.007(2)
C21 0.0539(16) 0.0425(12) 0.0798(17) 0.0019(12) -0.0323(14) 0.0046(11)
C7A 0.032(3) 0.032(3) 0.040(4) 0.005(3) -0.005(3) -0.002(2)
C19A 0.051(5) 0.038(4) 0.046(4) -0.007(4) -0.014(4) 0.001(4)
C20A 0.030(4) 0.065(7) 0.043(5) 0.018(5) 0.004(3) 0.001(5)
O1 0.0264(7) 0.0301(6) 0.0513(8) 0.0038(6) -0.0043(6) 0.0006(5)
O2 0.0328(7) 0.0262(6) 0.0364(6) 0.0008(5) -0.0061(6) -0.0033(5)
O3 0.0512(9) 0.0285(6) 0.0406(7) -0.0027(6) -0.0114(7) -0.0023(6)
O4 0.0329(7) 0.0325(7) 0.0537(8) 0.0008(6) -0.0132(6) -0.0057(6)
O5 0.0309(7) 0.0395(7) 0.0349(7) 0.0073(6) 0.0053(6) 0.0061(6)
O6 0.0391(8) 0.0540(8) 0.0392(8) 0.0025(7) -0.0007(6) 0.0192(7)

loop_
_atom_type_symbol
_atom_type_description
_atom_type_scat_dispersion_real
_atom_type_scat_dispersion_imag
_atom_type_scat_source
C C 0.0181 0.0091 'International Tables Vol C Tables 4.2.6.8 and 6.1.1.4'
H H 0.0000 0.0000 'International Tables Vol C Tables 4.2.6.8 and 6.1.1.4'
O O 0.0492 0.0322 'International Tables Vol C Tables 4.2.6.8 and 6.1.1.4'

loop_
_geom_angle_atom_site_label_1
_geom_angle_atom_site_label_2
_geom_angle_atom_site_label_3
_geom_angle
C2 C1 C11 119.10(17)
C2 C1 C12 122.09(17)
C11 C1 C12 118.75(16)
C1 C2 H2 119.0
C1 C2 C3 121.97(18)
C3 C2 H2 119.0
C4 C3 C2 123.03(18)
C10 C3 C2 118.54(16)
C10 C3 C4 118.42(16)
C5 C4 C3 120.91(17)
O4 C4 C3 114.95(16)
O4 C4 C5 124.13(16)
C4 C5 H5 121.5
C4 C5 C6 116.96(17)
C6 C5 H5 121.5
C9 C6 C5 125.23(18)
O1 C6 C5 121.80(17)
O1 C6 C9 112.91(16)
C8 C7 H7 108.2
C21 C7 H7 108.2
C21 C7 C8 117.3(3)
O1 C7 H7 108.2
O1 C7 C8 106.3(2)
O1 C7 C21 108.3(2)
C9 C8 C7 97.76(17)
C9 C8 C20 112.7(2)
C9 C8 C7A 101.7(2)
C9 C8 C19A 116.6(4)
C19 C8 C7 116.2(3)
C19 C8 C9 108.9(2)
C19 C8 C20 112.2(3)
C20 C8 C7 108.3(2)
C7A C8 C19A 103.5(4)
C20A C8 C9 112.6(4)
C20A C8 C7A 114.1(5)
C20A C8 C19A 108.0(5)
C6 C9 C8 109.28(16)
C10 C9 C6 116.21(17)
C10 C9 C8 134.39(17)
C9 C10 C3 122.21(16)
O2 C10 C3 119.53(16)
O2 C10 C9 118.22(16)
O2 C11 C1 118.04(15)
O3 C11 C1 126.21(18)
O3 C11 O2 115.75(17)
C13 C12 C1 121.65(17)
C17 C12 C1 120.28(17)
C17 C12 C13 118.02(17)
C14 C13 C12 120.89(17)
O5 C13 C12 117.00(16)
O5 C13 C14 122.11(16)
C13 C14 H14 120.2
C15 C14 C13 119.70(18)
C15 C14 H14 120.2
C14 C15 C16 120.75(17)
O6 C15 C14 117.02(17)
O6 C15 C16 122.23(18)
C15 C16 H16 120.6
C15 C16 C17 118.87(18)
C17 C16 H16 120.6
C12 C17 C16 121.75(18)
C12 C17 H17 119.1
C16 C17 H17 119.1
H18A C18 H18B 109.5
H18A C18 H18C 109.5
H18B C18 H18C 109.5
O4 C18 H18A 109.5
O4 C18 H18B 109.5
O4 C18 H18C 109.5
C8 C19 H19A 109.5
C8 C19 H19B 109.5
C8 C19 H19C 109.5
H19A C19 H19B 109.5
H19A C19 H19C 109.5
H19B C19 H19C 109.5
C8 C20 H20A 109.5
C8 C20 H20B 109.5
C8 C20 H20C 109.5
H20A C20 H20B 109.5
H20A C20 H20C 109.5
H20B C20 H20C 109.5
C7 C21 H21A 109.5
C7 C21 H21B 109.5
C7 C21 H21C 109.5
H21A C21 H21B 109.5
H21A C21 H21C 109.5
H21B C21 H21C 109.5
H21D C21 H21E 109.5
H21D C21 H21F 109.5
H21E C21 H21F 109.5
C7A C21 H21D 109.5
C7A C21 H21E 109.5
C7A C21 H21F 109.5
C8 C7A H7A 107.8
C21 C7A C8 124.0(5)
C21 C7A H7A 107.8
C21 C7A O1 108.2(4)
O1 C7A C8 100.2(4)
O1 C7A H7A 107.8
C8 C19A H19D 109.5
C8 C19A H19E 109.5
C8 C19A H19F 109.5
H19D C19A H19E 109.5
H19D C19A H19F 109.5
H19E C19A H19F 109.5
C8 C20A H20D 109.5
C8 C20A H20E 109.5
C8 C20A H20F 109.5
H20D C20A H20E 109.5
H20D C20A H20F 109.5
H20E C20A H20F 109.5
C6 O1 C7 105.37(16)
C6 O1 C7A 106.8(2)
C11 O2 C10 122.81(14)
C4 O4 C18 116.72(15)
C13 O5 H5A 109.5
C15 O6 H6 109.5

loop_
_geom_bond_atom_site_label_1
_geom_bond_atom_site_label_2
_geom_bond_distance
C1 C2 1.355(2)
C1 C11 1.452(3)
C1 C12 1.487(3)
C2 H2 0.9500
C2 C3 1.425(3)
C3 C4 1.421(2)
C3 C10 1.397(3)
C4 C5 1.380(3)
C4 O4 1.354(2)
C5 H5 0.9500
C5 C6 1.386(3)
C6 C9 1.383(3)
C6 O1 1.365(2)
C7 H7 1.0000
C7 C8 1.572(4)
C7 C21 1.505(4)
C7 O1 1.454(3)
C8 C9 1.522(3)
C8 C19 1.470(5)
C8 C20 1.541(6)
C8 C7A 1.587(6)
C8 C19A 1.638(9)
C8 C20A 1.468(10)
C9 C10 1.383(3)
C10 O2 1.380(2)
C11 O2 1.378(2)
C11 O3 1.214(2)
C12 C13 1.399(3)
C12 C17 1.390(3)
C13 C14 1.389(3)
C13 O5 1.354(2)
C14 H14 0.9500
C14 C15 1.382(3)
C15 C16 1.387(3)
C15 O6 1.370(2)
C16 H16 0.9500
C16 C17 1.391(3)
C17 H17 0.9500
C18 H18A 0.9800
C18 H18B 0.9800
C18 H18C 0.9800
C18 O4 1.437(2)
C19 H19A 0.9800
C19 H19B 0.9800
C19 H19C 0.9800
C20 H20A 0.9800
C20 H20B 0.9800
C20 H20C 0.9800
C21 H21A 0.9800
C21 H21B 0.9800
C21 H21C 0.9800
C21 H21D 0.9800
C21 H21E 0.9800
C21 H21F 0.9800
C21 C7A 1.387(6)
C7A H7A 1.0000
C7A O1 1.571(6)
C19A H19D 0.9800
C19A H19E 0.9800
C19A H19F 0.9800
C20A H20D 0.9800
C20A H20E 0.9800
C20A H20F 0.9800
O5 H5A 0.8400
O6 H6 0.8400

loop_
_geom_hbond_atom_site_label_D
_geom_hbond_atom_site_label_H
_geom_hbond_atom_site_label_A
_geom_hbond_distance_DH
_geom_hbond_distance_HA
_geom_hbond_distance_DA
_geom_hbond_angle_DHA
_geom_hbond_site_symmetry_A
C18 H18B O5 0.98 2.32 3.200(2) 148.8 3_566
O5 H5A O3 0.84 1.86 2.6893(18) 171.3 2_665
O6 H6 O1 0.84 2.11 2.862(2) 149.5 4_745
